data_7228718
loop_
_publ_author_name
'Tran, Thao Thi-Phuong'
'Ould, Darren'
'Wilkins, Lewis'
'Wright, Dominic S.'
'Melen, Rebecca'
'Rawson, Jeremy Michael'

_publ_section_title
;
 Supramolecular Aggregation in Dithia-arsoles: Chlorides, Cations and
 N-centered Paddlewheels
;
_journal_name_full CrystEngComm
_journal_paper_doi 10.1039/C7CE01117B
_journal_year 2017
_chemical_formula_moiety 'C7 H6 As S2, Al Cl 4'
_chemical_formula_sum 'C7 H6 Al As Cl4 S2'
_chemical_formula_weight 397.94
_chemical_properties_physical ', Air-sensitive,Moisture-sensitive'
_space_group_crystal_system monoclinic
_space_group_IT_number 11
_space_group_name_Hall '-P 2yb'
_space_group_name_H-M_alt 'P 1 21/m 1'
_symmetry_space_group_name_Hall '-P 2yb'
_symmetry_space_group_name_H-M 'P 1 21/m 1'
_atom_sites_solution_hydrogens mixed
_atom_sites_solution_primary direct
_atom_sites_solution_secondary difmap
_audit_creation_method SHELXL-2014/7
_audit_update_record
;
2017-04-28 deposited with the CCDC.
2017-07-21 downloaded from the CCDC.
;
_cell_angle_alpha 90
_cell_angle_beta 102.135(3)
_cell_angle_gamma 90
_cell_formula_units_Z 4
_cell_length_a 11.4720(7)
_cell_length_b 7.0562(5)
_cell_length_c 17.819(2)
_cell_measurement_reflns_used 15704
_cell_measurement_temperature 180(2)
_cell_measurement_theta_max 22.46
_cell_measurement_theta_min 1.02
_cell_volume 1410.2(2)
_computing_cell_refinement 'HKL Scalepack (Otwinowski & Minor 1997)'
_computing_data_collection 'Collect (Nonius B.V. 1998)'
_computing_data_reduction
;
 HKL Denzo and Scalepack (Otwinowski & Minor 1997)
;
_computing_publication_material 'SHELXL-97 (Sheldrick 1997)'
_computing_structure_refinement 'SHELXL-2014/7 (Sheldrick 2014)'
_computing_structure_solution 'SIR-92 (Altomare et al. 1994)'
_diffrn_ambient_temperature 180(2)
_diffrn_measured_fraction_theta_full 0.975
_diffrn_measured_fraction_theta_max 0.975
_diffrn_measurement_device_type 'Nonius Kappa CCD'
_diffrn_measurement_method 'phi and omega scans'
_diffrn_radiation_type MoK\a
_diffrn_radiation_wavelength 0.71073
_diffrn_reflns_av_R_equivalents 0.1501
_diffrn_reflns_av_unetI/netI 0.0973
_diffrn_reflns_Laue_measured_fraction_full 0.975
_diffrn_reflns_Laue_measured_fraction_max 0.975
_diffrn_reflns_limit_h_max 11
_diffrn_reflns_limit_h_min -12
_diffrn_reflns_limit_k_max 7
_diffrn_reflns_limit_k_min -7
_diffrn_reflns_limit_l_max 17
_diffrn_reflns_limit_l_min -18
_diffrn_reflns_number 7859
_diffrn_reflns_point_group_measured_fraction_full 0.975
_diffrn_reflns_point_group_measured_fraction_max 0.975
_diffrn_reflns_theta_full 22.389
_diffrn_reflns_theta_max 22.389
_diffrn_reflns_theta_min 3.575
_diffrn_source 'fine-focus sealed tube'
_exptl_absorpt_coefficient_mu 3.492
_exptl_absorpt_correction_T_max 0.982
_exptl_absorpt_correction_T_min 0.641
_exptl_absorpt_correction_type multi-scan
_exptl_absorpt_process_details
;
multi-scan from symmetry-related measurements
Sortav (blessing 1995)
;
_exptl_crystal_colour red
_exptl_crystal_density_diffrn 1.874
_exptl_crystal_description block
_exptl_crystal_F_000 776
_exptl_crystal_recrystallization_method 'Re-crystallisation from solvent'
_exptl_crystal_size_max 0.140
_exptl_crystal_size_mid 0.020
_exptl_crystal_size_min 0.010
_refine_diff_density_max 2.393
_refine_diff_density_min -0.641
_refine_diff_density_rms 0.194
_refine_ls_extinction_method none
_refine_ls_goodness_of_fit_ref 1.203
_refine_ls_hydrogen_treatment mixed
_refine_ls_matrix_type full
_refine_ls_number_parameters 132
_refine_ls_number_reflns 1959
_refine_ls_number_restraints 16
_refine_ls_restrained_S_all 1.198
_refine_ls_R_factor_all 0.1095
_refine_ls_R_factor_gt 0.0879
_refine_ls_shift/su_max 0.000
_refine_ls_shift/su_mean 0.000
_refine_ls_structure_factor_coef Fsqd
_refine_ls_weighting_details 'w=1/[\s^2^(Fo^2^)+(0.0739P)^2^+21.9094P] where P=(Fo^2^+2Fc^2^)/3'
_refine_ls_weighting_scheme calc
_refine_ls_wR_factor_gt 0.2281
_refine_ls_wR_factor_ref 0.2366
_reflns_Friedel_coverage 0.000
_reflns_number_gt 1528
_reflns_number_total 1959
_reflns_threshold_expression 'I > 2\s(I)'
_cod_data_source_file c7ce01117b2.cif
_cod_data_source_block dw1041
_cod_database_code 7228718
_shelx_shelxl_version_number 2014/7
_shelx_space_group_comment
;
The symmetry employed for this shelxl refinement is uniquely defined
by the following loop, which should always be used as a source of
symmetry information in preference to the above space-group names.
They are only intended as comments.
;
_shelx_estimated_absorpt_t_min 0.641
_shelx_estimated_absorpt_t_max 0.966
_exptl_absorpt_special_details
; 
 Tiny crystal; very poor data; common, isotropic displacement parameters
 for the carbon atoms; the methyl hydrogen atoms were constrained to 
obey the space group symmetry. Isomorphous with the GaCl4 salt which
diffracted and refined better.
;

loop_
_space_group_symop_operation_xyz
'x, y, z'
'-x, y+1/2, -z'
'-x, -y, -z'
'x, -y-1/2, z'

loop_
_atom_site_label
_atom_site_type_symbol
_atom_site_fract_x
_atom_site_fract_y
_atom_site_fract_z
_atom_site_U_iso_or_equiv
_atom_site_adp_type
_atom_site_occupancy
_atom_site_site_symmetry_order
_atom_site_calc_flag
_atom_site_refinement_flags_posn
_atom_site_refinement_flags_adp
_atom_site_refinement_flags_occupancy
As1 As 0.1838(2) 0.2500 0.75912(14) 0.0515(8) Uani 1 2 d S T P
S1 S 0.0610(5) 0.2500 0.6500(3) 0.0407(13) Uani 1 2 d S T P
C1 C -0.0762(18) 0.2500 0.6781(12) 0.0389(15) Uiso 1 2 d S U P
S2 S 0.0468(5) 0.2500 0.8258(3) 0.0477(15) Uani 1 2 d S T P
C2 C -0.1819(17) 0.2500 0.6238(12) 0.0389(15) Uiso 1 2 d S U P
H2 H -0.1768 0.2500 0.5712 0.047 Uiso 1 2 calc R U P
C3 C -0.2873(18) 0.2500 0.6392(12) 0.0389(15) Uiso 1 2 d DS U P
C4 C -0.2928(18) 0.2500 0.7185(12) 0.0389(15) Uiso 1 2 d S U P
H4 H -0.3686 0.2500 0.7321 0.047 Uiso 1 2 calc R U P
C5 C -0.1935(17) 0.2500 0.7747(12) 0.0389(15) Uiso 1 2 d S U P
H5 H -0.1974 0.2500 0.8275 0.047 Uiso 1 2 calc R U P
C6 C -0.0845(18) 0.2500 0.7513(12) 0.0389(15) Uiso 1 2 d S U P
C7 C -0.399(2) 0.2500 0.5827(13) 0.054(4) Uiso 1 2 d DS U P
H7A H -0.385(5) 0.2500 0.5291(17) 0.081 Uiso 1 2 d DS U P
H7B H -0.448(3) 0.3656(15) 0.589(3) 0.081 Uiso 1 1 d D U .
Al1 Al -0.2762(6) 0.2500 1.0172(4) 0.0397(16) Uani 1 2 d S T P
Cl1 Cl -0.3909(5) 0.2500 0.9056(3) 0.0461(14) Uani 1 2 d S T P
Cl2 Cl -0.0946(5) 0.2500 1.0089(4) 0.072(2) Uani 1 2 d S T P
Cl3 Cl -0.3200(3) 0.0038(5) 1.0762(2) 0.0445(10) Uani 1 1 d . . .
As2 As 0.4179(2) 0.2500 0.08201(13) 0.0452(7) Uani 1 2 d S T P
S3 S 0.4867(5) 0.2500 0.2046(3) 0.0459(15) Uani 1 2 d S T P
S4 S 0.2336(5) 0.2500 0.0912(3) 0.0427(14) Uani 1 2 d S T P
C8 C 0.3579(18) 0.2500 0.2392(12) 0.0389(15) Uiso 1 2 d S U P
C9 C 0.3689(18) 0.2500 0.3206(12) 0.0389(15) Uiso 1 2 d S U P
H9 H 0.4453 0.2500 0.3540 0.047 Uiso 1 2 calc R U P
C10 C 0.2628(18) 0.2500 0.3512(11) 0.0389(15) Uiso 1 2 d DS U P
C11 C 0.1587(18) 0.2500 0.3018(12) 0.0389(15) Uiso 1 2 d S U P
H11 H 0.0893 0.2500 0.3230 0.047 Uiso 1 2 calc R U P
C12 C 0.1404(18) 0.2500 0.2197(12) 0.0389(15) Uiso 1 2 d S U P
H12 H 0.0633 0.2500 0.1872 0.047 Uiso 1 2 calc R U P
C13 C 0.2459(18) 0.2500 0.1913(12) 0.0389(15) Uiso 1 2 d S U P
C14 C 0.275(2) 0.2500 0.4379(13) 0.054(4) Uiso 1 2 d DS U P
H14A H 0.193(3) 0.2500 0.448(3) 0.081 Uiso 1 2 d DS U P
H14B H 0.319(3) 0.3659(14) 0.458(2) 0.081 Uiso 1 1 d D U .
Al2 Al -0.2181(5) 0.2500 0.3623(3) 0.0360(15) Uani 1 2 d S T P
Cl4 Cl -0.0586(5) 0.2500 0.4455(3) 0.069(2) Uani 1 2 d S T P
Cl5 Cl -0.1735(5) 0.2500 0.2505(3) 0.0447(14) Uani 1 2 d S T P
Cl6 Cl -0.3238(4) 0.0054(6) 0.3712(3) 0.0552(11) Uani 1 1 d . . .

loop_
_atom_site_aniso_label
_atom_site_aniso_U_11
_atom_site_aniso_U_22
_atom_site_aniso_U_33
_atom_site_aniso_U_23
_atom_site_aniso_U_13
_atom_site_aniso_U_12
As1 0.0430(14) 0.0726(18) 0.0388(14) 0.000 0.0083(11) 0.000
S1 0.039(3) 0.046(3) 0.041(3) 0.000 0.017(2) 0.000
S2 0.051(3) 0.060(4) 0.031(3) 0.000 0.008(3) 0.000
Al1 0.041(4) 0.033(4) 0.046(4) 0.000 0.012(3) 0.000
Cl1 0.052(3) 0.050(3) 0.037(3) 0.000 0.011(3) 0.000
Cl2 0.045(4) 0.087(5) 0.088(5) 0.000 0.022(3) 0.000
Cl3 0.060(2) 0.031(2) 0.040(2) 0.0030(16) 0.0055(17) -0.0012(18)
As2 0.0463(14) 0.0525(15) 0.0385(14) 0.000 0.0125(11) 0.000
S3 0.039(3) 0.063(4) 0.035(3) 0.000 0.006(2) 0.000
S4 0.047(3) 0.041(3) 0.042(3) 0.000 0.013(3) 0.000
Al2 0.038(3) 0.043(4) 0.027(3) 0.000 0.004(3) 0.000
Cl4 0.046(3) 0.126(6) 0.031(3) 0.000 0.000(3) 0.000
Cl5 0.052(3) 0.057(3) 0.027(3) 0.000 0.013(2) 0.000
Cl6 0.056(2) 0.042(2) 0.074(3) 0.013(2) 0.027(2) 0.0043(19)

loop_
_atom_type_symbol
_atom_type_description
_atom_type_scat_dispersion_real
_atom_type_scat_dispersion_imag
_atom_type_scat_source
C C 0.0033 0.0016 'International Tables Vol C Tables 4.2.6.8 and 6.1.1.4'
H H 0.0000 0.0000 'International Tables Vol C Tables 4.2.6.8 and 6.1.1.4'
Al Al 0.0645 0.0514 'International Tables Vol C Tables 4.2.6.8 and 6.1.1.4'
S S 0.1246 0.1234 'International Tables Vol C Tables 4.2.6.8 and 6.1.1.4'
Cl Cl 0.1484 0.1585 'International Tables Vol C Tables 4.2.6.8 and 6.1.1.4'
As As 0.0499 2.0058 'International Tables Vol C Tables 4.2.6.8 and 6.1.1.4'

loop_
_geom_angle_atom_site_label_1
_geom_angle_atom_site_label_2
_geom_angle_atom_site_label_3
_geom_angle
_geom_angle_site_symmetry_1
_geom_angle_site_symmetry_3
S1 As1 S2 94.8(2) . .
C1 S1 As1 101.5(7) . .
C6 C1 C2 117.0(19) . .
C6 C1 S1 122.5(17) . .
C2 C1 S1 120.5(16) . .
C6 S2 As1 100.9(7) . .
C3 C2 C1 125(2) . .
C3 C2 H2 117.6 . .
C1 C2 H2 117.6 . .
C2 C3 C4 116.6(19) . .
C2 C3 C7 125(2) . .
C4 C3 C7 117.9(19) . .
C5 C4 C3 121.9(19) . .
C5 C4 H4 119.1 . .
C3 C4 H4 119.1 . .
C4 C5 C6 117(2) . .
C4 C5 H5 121.7 . .
C6 C5 H5 121.7 . .
C1 C6 C5 123(2) . .
C1 C6 S2 120.4(16) . .
C5 C6 S2 116.5(16) . .
C3 C7 H7A 111(3) . .
C3 C7 H7B 111(2) . .
H7A C7 H7B 108(2) . .
Cl2 Al1 Cl1 110.8(4) . .
Cl2 Al1 Cl3 111.7(2) . .
Cl1 Al1 Cl3 107.1(2) . .
Cl2 Al1 Cl3 111.7(2) . 4_565
Cl1 Al1 Cl3 107.1(2) . 4_565
Cl3 Al1 Cl3 108.2(3) . 4_565
S4 As2 S3 94.5(2) . .
C8 S3 As2 101.7(7) . .
C13 S4 As2 101.9(7) . .
C13 C8 C9 119.8(19) . .
C13 C8 S3 122.5(16) . .
C9 C8 S3 117.7(15) . .
C8 C9 C10 119.0(18) . .
C8 C9 H9 120.5 . .
C10 C9 H9 120.5 . .
C11 C10 C9 117.8(19) . .
C11 C10 C14 123.4(19) . .
C9 C10 C14 118.8(18) . .
C10 C11 C12 126.6(19) . .
C10 C11 H11 116.7 . .
C12 C11 H11 116.7 . .
C13 C12 C11 114.5(19) . .
C13 C12 H12 122.7 . .
C11 C12 H12 122.7 . .
C8 C13 C12 122.4(19) . .
C8 C13 S4 119.4(16) . .
C12 C13 S4 118.3(15) . .
C10 C14 H14A 108(3) . .
C10 C14 H14B 107(2) . .
H14A C14 H14B 111(2) . .
Cl4 Al2 Cl6 111.8(2) . 4_565
Cl4 Al2 Cl6 111.8(2) . .
Cl6 Al2 Cl6 107.9(3) 4_565 .
Cl4 Al2 Cl5 108.1(3) . .
Cl6 Al2 Cl5 108.5(2) 4_565 .
Cl6 Al2 Cl5 108.5(2) . .

loop_
_geom_bond_atom_site_label_1
_geom_bond_atom_site_label_2
_geom_bond_distance
_geom_bond_site_symmetry_2
As1 S1 2.148(6) .
As1 S2 2.160(6) .
S1 C1 1.75(2) .
C1 C6 1.33(3) .
C1 C2 1.38(3) .
S2 C6 1.79(2) .
C2 C3 1.30(3) .
C2 H2 0.9500 .
C3 C4 1.43(3) .
C3 C7 1.46(3) .
C4 C5 1.35(3) .
C4 H4 0.9500 .
C5 C6 1.40(3) .
C5 H5 0.9500 .
C7 H7A 1.00(2) .
C7 H7B 1.009(18) .
Al1 Cl2 2.120(9) .
Al1 Cl1 2.142(8) .
Al1 Cl3 2.144(5) .
Al1 Cl3 2.144(5) 4_565
As2 S4 2.155(6) .
As2 S3 2.161(6) .
S3 C8 1.72(2) .
S4 C13 1.76(2) .
C8 C13 1.39(3) .
C8 C9 1.43(3) .
C9 C10 1.43(3) .
C9 H9 0.9500 .
C10 C11 1.33(3) .
C10 C14 1.52(3) .
C11 C12 1.43(3) .
C11 H11 0.9500 .
C12 C13 1.41(3) .
C12 H12 0.9500 .
C14 H14A 0.99(2) .
C14 H14B 0.989(17) .
Al2 Cl4 2.099(8) .
Al2 Cl6 2.134(5) 4_565
Al2 Cl6 2.134(5) .
Al2 Cl5 2.159(8) .

loop_
_geom_torsion_atom_site_label_1
_geom_torsion_atom_site_label_2
_geom_torsion_atom_site_label_3
_geom_torsion_atom_site_label_4
_geom_torsion
As1 S1 C1 C6 0.000(7)
As1 S1 C1 C2 180.000(5)
C6 C1 C2 C3 0.000(10)
S1 C1 C2 C3 180.000(7)
C1 C2 C3 C4 0.000(9)
C1 C2 C3 C7 180.000(8)
C2 C3 C4 C5 0.000(10)
C7 C3 C4 C5 180.000(8)
C3 C4 C5 C6 0.000(10)
C2 C1 C6 C5 0.000(11)
S1 C1 C6 C5 180.000(8)
C2 C1 C6 S2 180.000(5)
S1 C1 C6 S2 0.000(8)
C4 C5 C6 C1 0.000(10)
C4 C5 C6 S2 180.000(6)
As1 S2 C6 C1 0.000(7)
As1 S2 C6 C5 180.000(6)
As2 S3 C8 C13 0.000(2)
As2 S3 C8 C9 180.000(2)
C13 C8 C9 C10 0.000(4)
S3 C8 C9 C10 180.000(3)
C8 C9 C10 C11 0.000(4)
C8 C9 C10 C14 180.000(4)
C9 C10 C11 C12 0.000(4)
C14 C10 C11 C12 180.000(4)
C10 C11 C12 C13 0.000(4)
C9 C8 C13 C12 0.000(3)
S3 C8 C13 C12 180.000(2)
C9 C8 C13 S4 180.000(2)
S3 C8 C13 S4 0.000(3)
C11 C12 C13 C8 0.000(3)
C11 C12 C13 S4 180.000(3)
As2 S4 C13 C8 0.000(2)
As2 S4 C13 C12 180.000(2)
